data_2241381
loop_
_publ_author_name
'Seppelt, Konrad'
'Friedemann, Roland'

_publ_section_title
;
 Crystal structure of
 \m-fluorido-bis{(\h^4^-cyclooctadiene)[hexafluoridoantimonato(V)]platinum(II)}
 hexafluoridoantimonate(V) hydrogen fluoride 0.75-solvate
;
_journal_coeditor_code WM5233
_journal_issue 1
_journal_name_full 'Acta Crystallographica Section E'
_journal_page_first 14
_journal_page_last 16
_journal_paper_doi 10.1107/S2056989015022835
_journal_volume 72
_journal_year 2016
_chemical_formula_iupac '[Pt2 F (Sb F6)2 (C8 H12)2] Sb F6, 0.75H F'
_chemical_formula_moiety 'C16 H24 F13 Pt2 Sb2 +, F6 Sb -, 0.75(H F)'
_chemical_formula_sum 'C16 H24.75 F19.75 Pt2 Sb3'
_chemical_formula_weight 1347.77
_chemical_name_systematic
'\m-Fluorido-bis{(\h^4^-cyclooctadiene)[hexafluoridoantimonato(V)-\k<i>F</i>]platinum(II)} hexafluoridoantimonate(V) hydrogen fluoride 0.75-solvate'
_space_group_crystal_system monoclinic
_space_group_IT_number 14
_space_group_name_Hall '-P 2ybc'
_space_group_name_H-M_alt 'P 1 21/c 1'
_symmetry_space_group_name_Hall '-P 2ybc'
_symmetry_space_group_name_H-M 'P 1 21/c 1'
_atom_sites_solution_hydrogens geom
_audit_creation_method SHELXL-2014/7
_cell_angle_alpha 90
_cell_angle_beta 100.61(3)
_cell_angle_gamma 90
_cell_formula_units_Z 4
_cell_length_a 11.325(4)
_cell_length_b 15.101(6)
_cell_length_c 18.273(7)
_cell_measurement_reflns_used 999
_cell_measurement_temperature 133(2)
_cell_measurement_theta_max 18.3
_cell_measurement_theta_min 2.0
_cell_volume 3072(2)
_computing_cell_refinement
;
SAINT (Bruker, 2006)
;
_computing_data_collection
;
SMART (Bruker, 2006)
;
_computing_data_reduction
;
SAINT (Bruker, 2006)
;
_computing_molecular_graphics
;
DIAMOND (Brandenburg, 2006)
;
_computing_publication_material
;
publCIF (Westrip, 2010)
;
_computing_structure_refinement
;
SHELXL2014 (Sheldrick, 2015)
;
_computing_structure_solution
;
SHELXS97 (Sheldrick, 2008)
;
_diffrn_ambient_temperature 293(2)
_diffrn_measured_fraction_theta_full 1.000
_diffrn_measured_fraction_theta_max 0.981
_diffrn_measurement_device_type 'Bruker SMART CCD'
_diffrn_measurement_method \w-scans
_diffrn_radiation_type MoK\a
_diffrn_radiation_wavelength 0.71073
_diffrn_reflns_av_R_equivalents 0.0411
_diffrn_reflns_limit_h_max 16
_diffrn_reflns_limit_h_min -14
_diffrn_reflns_limit_k_max 20
_diffrn_reflns_limit_k_min -21
_diffrn_reflns_limit_l_max 25
_diffrn_reflns_limit_l_min -25
_diffrn_reflns_number 47396
_diffrn_reflns_theta_full 25.242
_diffrn_reflns_theta_max 30.593
_diffrn_reflns_theta_min 1.762
_exptl_absorpt_coefficient_mu 11.806
_exptl_absorpt_correction_T_max 1.000
_exptl_absorpt_correction_T_min 0.721
_exptl_absorpt_correction_type multi-scan
_exptl_absorpt_process_details
;
(<i>SADABS</i>; Bruker, 2006)
;
_exptl_crystal_colour yellow
_exptl_crystal_density_diffrn 2.912
_exptl_crystal_description platelet
_exptl_crystal_F_000 2410
_exptl_crystal_size_max .10
_exptl_crystal_size_mid .10
_exptl_crystal_size_min .02
_refine_diff_density_max 1.961
_refine_diff_density_min -1.657
_refine_ls_extinction_method none
_refine_ls_goodness_of_fit_ref 1.104
_refine_ls_hydrogen_treatment constr
_refine_ls_matrix_type full
_refine_ls_number_parameters 373
_refine_ls_number_reflns 9265
_refine_ls_number_restraints 0
_refine_ls_restrained_S_all 1.104
_refine_ls_R_factor_all 0.0508
_refine_ls_R_factor_gt 0.0377
_refine_ls_shift/su_max 0.001
_refine_ls_shift/su_mean 0.000
_refine_ls_structure_factor_coef Fsqd
_refine_ls_weighting_details 'w=1/[\s^2^(Fo^2^)+(0.0136P)^2^+38.0407P] where P=(Fo^2^+2Fc^2^)/3'
_refine_ls_weighting_scheme calc
_refine_ls_wR_factor_gt 0.0703
_refine_ls_wR_factor_ref 0.0738
_reflns_number_gt 7778
_reflns_number_total 9265
_reflns_threshold_expression 'I > 2\s(I)'
_cod_data_source_file wm5233sup1.cif
_cod_data_source_block I
_cod_depositor_comments
;Adding full bibliography for 2241381.cif.

 Adding full bibliography for 2241381.cif.
;
_cod_original_cell_volume 3071.7(19)
_cod_database_code 2241381
_cod_database_fobs_code 2241381
_shelx_space_group_comment
;
The symmetry employed for this shelxl refinement is uniquely defined
by the following loop, which should always be used as a source of
symmetry information in preference to the above space-group names.
They are only intended as comments.
;

loop_
_space_group_symop_operation_xyz
'x, y, z'
'-x, y+1/2, -z+1/2'
'-x, -y, -z'
'x, -y-1/2, z-1/2'

loop_
_atom_site_type_symbol
_atom_site_label
_atom_site_fract_x
_atom_site_fract_y
_atom_site_fract_z
_atom_site_U_iso_or_equiv
_atom_site_adp_type
_atom_site_calc_flag
_atom_site_occupancy
C C1 0.9589(6) 0.0517(5) 0.5859(4) 0.0249(14) Uani d 1
H H1 0.9628 0.0430 0.5333 0.030 Uiso calc 1
C C2 0.8570(6) 0.0145(4) 0.6075(4) 0.0242(14) Uani d 1
H H2 0.8028 -0.0148 0.5666 0.029 Uiso calc 1
C C3 0.8479(7) -0.0224(5) 0.6843(5) 0.0349(17) Uani d 1
H H3A 0.8909 -0.0782 0.6915 0.042 Uiso calc 1
H H3B 0.7643 -0.0342 0.6858 0.042 Uiso calc 1
C C4 0.8991(8) 0.0407(5) 0.7487(4) 0.0386(19) Uani d 1
H H4A 0.8557 0.0321 0.7892 0.046 Uiso calc 1
H H4B 0.9827 0.0260 0.7669 0.046 Uiso calc 1
C C5 0.8901(6) 0.1385(5) 0.7250(3) 0.0256(15) Uani d 1
H H5 0.8446 0.1757 0.7539 0.031 Uiso calc 1
C C6 0.9824(6) 0.1840(5) 0.6964(4) 0.0254(14) Uani d 1
H H6 0.9886 0.2470 0.7095 0.031 Uiso calc 1
C C7 1.0992(6) 0.1443(5) 0.6800(5) 0.0344(17) Uani d 1
H H7A 1.1544 0.1351 0.7266 0.041 Uiso calc 1
H H7B 1.1360 0.1864 0.6509 0.041 Uiso calc 1
C C8 1.0813(7) 0.0558(6) 0.6374(5) 0.0384(19) Uani d 1
H H8A 1.1441 0.0488 0.6082 0.046 Uiso calc 1
H H8B 1.0881 0.0074 0.6728 0.046 Uiso calc 1
C C9 0.3954(6) 0.2266(5) 0.4075(4) 0.0285(15) Uani d 1
H H9 0.3382 0.1819 0.4184 0.034 Uiso calc 1
C C10 0.4240(6) 0.2919(5) 0.4627(4) 0.0257(14) Uani d 1
H H10 0.3834 0.2847 0.5053 0.031 Uiso calc 1
C C11 0.4606(7) 0.3856(5) 0.4498(4) 0.0347(18) Uani d 1
H H11A 0.4960 0.4118 0.4972 0.042 Uiso calc 1
H H11B 0.3893 0.4195 0.4295 0.042 Uiso calc 1
C C12 0.5510(8) 0.3930(5) 0.3962(4) 0.0357(18) Uani d 1
H H12A 0.5075 0.3963 0.3454 0.043 Uiso calc 1
H H12B 0.5972 0.4471 0.4068 0.043 Uiso calc 1
C C13 0.6370(7) 0.3136(5) 0.4040(4) 0.0287(15) Uani d 1
H H13 0.7213 0.3297 0.4215 0.034 Uiso calc 1
C C14 0.6216(7) 0.2364(5) 0.3589(4) 0.0264(14) Uani d 1
H H14 0.6964 0.2095 0.3501 0.032 Uiso calc 1
C C15 0.5120(8) 0.2173(5) 0.2990(4) 0.0342(18) Uani d 1
H H15A 0.5108 0.1548 0.2866 0.041 Uiso calc 1
H H15B 0.5187 0.2504 0.2544 0.041 Uiso calc 1
C C16 0.3924(7) 0.2421(5) 0.3237(4) 0.0322(17) Uani d 1
H H16A 0.3749 0.3039 0.3124 0.039 Uiso calc 1
H H16B 0.3280 0.2071 0.2953 0.039 Uiso calc 1
F F1 0.7470(3) 0.2768(2) 0.6121(2) 0.0244(8) Uani d 1
F F2 0.7685(5) 0.3520(3) 0.7446(2) 0.0412(12) Uani d 1
F F3 0.5858(4) 0.3941(3) 0.6383(3) 0.0354(10) Uani d 1
F F4 0.7378(4) 0.4343(3) 0.5482(2) 0.0342(10) Uani d 1
F F5 0.9210(4) 0.3940(3) 0.6563(3) 0.0364(10) Uani d 1
F F6 0.7594(5) 0.5180(3) 0.6819(3) 0.0435(12) Uani d 1
F F7 0.5383(6) 0.1340(4) 0.5579(4) 0.0685(18) Uani d 1
F F8 0.3397(5) 0.0409(6) 0.5486(4) 0.095(3) Uani d 1
F F9 0.5896(5) 0.1039(5) 0.6986(3) 0.081(2) Uani d 1
F F10 0.5496(6) -0.0282(3) 0.6053(4) 0.0605(16) Uani d 1
F F11 0.3781(5) 0.1715(4) 0.6448(3) 0.0579(17) Uani d 1
F F12 0.1200(5) 0.2454(4) 0.8549(3) 0.0576(16) Uani d 1
F F13 -0.0337(5) 0.2311(3) 1.0246(3) 0.0420(12) Uani d 1
F F14 -0.0805(6) 0.1760(5) 0.8855(3) 0.073(2) Uani d 1
F F15 0.3870(9) 0.0075(6) 0.6950(6) 0.129(4) Uani d 1
F F16 -0.0411(7) 0.3453(4) 0.9112(4) 0.080(2) Uani d 1
F F17 0.1630(7) 0.3148(7) 0.9912(4) 0.106(3) Uani d 1
F F18 0.1349(9) 0.1414(6) 0.9699(5) 0.125(4) Uani d 1
F F19 0.7447(4) 0.1507(3) 0.4971(2) 0.0297(9) Uani d 1
Pt Pt1 0.84029(2) 0.15440(2) 0.60610(2) 0.01624(5) Uani d 1
Pt Pt2 0.57666(2) 0.20657(2) 0.46502(2) 0.01641(5) Uani d 1
Sb Sb1 0.75340(4) 0.40041(3) 0.64879(2) 0.01973(9) Uani d 1
Sb Sb2 0.46054(4) 0.06940(3) 0.62808(2) 0.02047(9) Uani d 1
Sb Sb3 0.04406(4) 0.23885(4) 0.93973(3) 0.03022(11) Uani d 1
F F21 0.205(2) 0.1481(16) 0.1844(13) 0.057(6) Uiso d 0.25
F F221 0.194(3) 0.0405(19) 0.0828(15) 0.066(7) Uiso d 0.25
F F222 0.253(3) 0.078(2) 0.0949(16) 0.075(8) Uiso d 0.25

loop_
_atom_site_aniso_label
_atom_site_aniso_U_11
_atom_site_aniso_U_22
_atom_site_aniso_U_33
_atom_site_aniso_U_12
_atom_site_aniso_U_13
_atom_site_aniso_U_23
C1 0.021(3) 0.027(3) 0.027(3) 0.007(3) 0.004(3) -0.003(3)
C2 0.025(3) 0.013(3) 0.032(3) 0.006(2) -0.003(3) -0.002(2)
C3 0.033(4) 0.021(4) 0.047(5) -0.002(3) 0.001(3) 0.005(3)
C4 0.048(5) 0.036(4) 0.030(4) 0.009(4) 0.001(3) 0.008(3)
C5 0.032(4) 0.025(3) 0.017(3) 0.008(3) -0.005(3) -0.001(2)
C6 0.022(3) 0.026(3) 0.022(3) 0.001(3) -0.010(3) -0.002(2)
C7 0.021(3) 0.038(4) 0.040(4) 0.000(3) -0.006(3) 0.006(3)
C8 0.022(4) 0.036(4) 0.053(5) 0.012(3) -0.002(3) -0.003(4)
C9 0.015(3) 0.026(4) 0.041(4) 0.004(3) -0.003(3) 0.002(3)
C10 0.017(3) 0.029(4) 0.030(3) 0.010(3) 0.002(3) 0.000(3)
C11 0.039(4) 0.018(3) 0.040(4) 0.010(3) -0.010(3) -0.005(3)
C12 0.049(5) 0.019(3) 0.035(4) -0.004(3) -0.005(3) 0.000(3)
C13 0.027(3) 0.030(4) 0.030(3) -0.013(3) 0.006(3) 0.003(3)
C14 0.027(3) 0.030(4) 0.023(3) -0.006(3) 0.007(3) 0.002(3)
C15 0.053(5) 0.029(4) 0.017(3) 0.005(3) -0.003(3) 0.003(3)
C16 0.029(4) 0.031(4) 0.029(3) 0.003(3) -0.017(3) 0.003(3)
F1 0.0221(19) 0.0154(18) 0.032(2) 0.0032(14) -0.0043(16) -0.0030(15)
F2 0.055(3) 0.044(3) 0.023(2) 0.008(2) 0.001(2) 0.0091(19)
F3 0.022(2) 0.039(3) 0.046(3) 0.0110(19) 0.0093(19) 0.000(2)
F4 0.049(3) 0.028(2) 0.024(2) 0.001(2) 0.0008(19) 0.0047(17)
F5 0.020(2) 0.033(2) 0.053(3) -0.0063(18) -0.0014(19) -0.004(2)
F6 0.060(3) 0.022(2) 0.043(3) 0.006(2) -0.008(2) -0.0132(19)
F7 0.086(5) 0.063(4) 0.066(4) 0.008(3) 0.038(4) 0.037(3)
F8 0.031(3) 0.141(7) 0.106(5) -0.006(4) -0.009(3) -0.093(5)
F9 0.042(3) 0.129(6) 0.059(4) 0.036(4) -0.025(3) -0.048(4)
F10 0.071(4) 0.028(3) 0.085(4) 0.019(3) 0.021(3) -0.005(3)
F11 0.041(3) 0.056(3) 0.070(4) 0.027(3) -0.007(3) -0.034(3)
F12 0.046(3) 0.089(4) 0.044(3) -0.019(3) 0.025(2) -0.024(3)
F13 0.056(3) 0.043(3) 0.031(2) 0.011(2) 0.018(2) 0.004(2)
F14 0.058(4) 0.114(6) 0.050(3) -0.052(4) 0.017(3) -0.030(4)
F15 0.144(8) 0.127(7) 0.147(8) 0.026(6) 0.108(7) 0.085(7)
F16 0.119(6) 0.057(4) 0.081(5) 0.035(4) 0.058(4) 0.030(3)
F17 0.077(5) 0.167(9) 0.073(5) -0.064(5) 0.016(4) -0.057(5)
F18 0.139(8) 0.137(8) 0.121(7) 0.112(7) 0.082(6) 0.070(6)
F19 0.024(2) 0.030(2) 0.027(2) 0.0102(17) -0.0138(16) -0.0027(17)
Pt1 0.01400(10) 0.01497(10) 0.01748(10) 0.00341(8) -0.00306(8) -0.00149(8)
Pt2 0.01658(10) 0.01574(10) 0.01592(10) 0.00358(9) 0.00038(8) 0.00219(8)
Sb1 0.0236(2) 0.01486(18) 0.01871(18) 0.00293(16) -0.00145(15) -0.00242(14)
Sb2 0.0211(2) 0.0203(2) 0.02157(19) -0.00094(16) 0.00805(16) -0.00051(15)
Sb3 0.0219(2) 0.0445(3) 0.0243(2) 0.0015(2) 0.00422(17) -0.0083(2)

loop_
_atom_type_symbol
_atom_type_description
_atom_type_scat_dispersion_real
_atom_type_scat_dispersion_imag
_atom_type_scat_source
C C 0.0033 0.0016 'International Tables Vol C Tables 4.2.6.8 and 6.1.1.4'
H H 0.0000 0.0000 'International Tables Vol C Tables 4.2.6.8 and 6.1.1.4'
F F 0.0171 0.0103 'International Tables Vol C Tables 4.2.6.8 and 6.1.1.4'
Sb Sb -0.5866 1.5461 'International Tables Vol C Tables 4.2.6.8 and 6.1.1.4'
Pt Pt -1.7033 8.3905 'International Tables Vol C Tables 4.2.6.8 and 6.1.1.4'

loop_
_geom_angle_atom_site_label_1
_geom_angle_atom_site_label_2
_geom_angle_atom_site_label_3
_geom_angle
C2 C1 C8 122.9(7)
C2 C1 Pt1 70.4(4)
C8 C1 Pt1 113.2(5)
C2 C1 H1 114.2
C8 C1 H1 114.2
Pt1 C1 H1 114.2
C1 C2 C3 126.9(6)
C1 C2 Pt1 71.0(4)
C3 C2 Pt1 110.6(5)
C1 C2 H2 113.4
C3 C2 H2 113.4
Pt1 C2 H2 113.4
C2 C3 C4 113.3(6)
C2 C3 H3A 108.9
C4 C3 H3A 108.9
C2 C3 H3B 108.9
C4 C3 H3B 108.9
H3A C3 H3B 107.7
C5 C4 C3 112.5(6)
C5 C4 H4A 109.1
C3 C4 H4A 109.1
C5 C4 H4B 109.1
C3 C4 H4B 109.1
H4A C4 H4B 107.8
C6 C5 C4 123.3(7)
C6 C5 Pt1 69.6(4)
C4 C5 Pt1 112.5(5)
C6 C5 H5 114.4
C4 C5 H5 114.4
Pt1 C5 H5 114.4
C5 C6 C7 126.9(6)
C5 C6 Pt1 71.5(4)
C7 C6 Pt1 108.8(5)
C5 C6 H6 113.7
C7 C6 H6 113.7
Pt1 C6 H6 113.7
C6 C7 C8 113.6(6)
C6 C7 H7A 108.8
C8 C7 H7A 108.8
C6 C7 H7B 108.8
C8 C7 H7B 108.8
H7A C7 H7B 107.7
C1 C8 C7 111.6(6)
C1 C8 H8A 109.3
C7 C8 H8A 109.3
C1 C8 H8B 109.3
C7 C8 H8B 109.3
H8A C8 H8B 108.0
C10 C9 C16 124.4(7)
C10 C9 Pt2 71.0(4)
C16 C9 Pt2 110.5(5)
C10 C9 H9 114.3
C16 C9 H9 114.3
Pt2 C9 H9 114.3
C9 C10 C11 125.5(7)
C9 C10 Pt2 70.8(4)
C11 C10 Pt2 108.9(5)
C9 C10 H10 114.3
C11 C10 H10 114.3
Pt2 C10 H10 114.3
C10 C11 C12 113.6(6)
C10 C11 H11A 108.8
C12 C11 H11A 108.8
C10 C11 H11B 108.8
C12 C11 H11B 108.8
H11A C11 H11B 107.7
C13 C12 C11 111.6(6)
C13 C12 H12A 109.3
C11 C12 H12A 109.3
C13 C12 H12B 109.3
C11 C12 H12B 109.3
H12A C12 H12B 108.0
C14 C13 C12 125.4(6)
C14 C13 Pt2 70.5(4)
C12 C13 Pt2 112.3(5)
C14 C13 H13 113.6
C12 C13 H13 113.6
Pt2 C13 H13 113.6
C13 C14 C15 124.7(7)
C13 C14 Pt2 70.8(4)
C15 C14 Pt2 108.3(5)
C13 C14 H14 114.7
C15 C14 H14 114.7
Pt2 C14 H14 114.7
C14 C15 C16 112.6(6)
C14 C15 H15A 109.1
C16 C15 H15A 109.1
C14 C15 H15B 109.1
C16 C15 H15B 109.1
H15A C15 H15B 107.8
C9 C16 C15 113.1(5)
C9 C16 H16A 109.0
C15 C16 H16A 109.0
C9 C16 H16B 109.0
C15 C16 H16B 109.0
H16A C16 H16B 107.8
Sb1 F1 Pt1 147.47(19)
Sb2 F7 Pt2 165.0(4)
Pt2 F19 Pt1 123.3(2)
F19 Pt1 C2 90.8(2)
F19 Pt1 C1 92.8(2)
C2 Pt1 C1 38.6(3)
F19 Pt1 C6 158.6(2)
C2 Pt1 C6 98.4(3)
C1 Pt1 C6 82.9(3)
F19 Pt1 F1 84.12(15)
C2 Pt1 F1 154.5(2)
C1 Pt1 F1 166.2(2)
C6 Pt1 F1 95.1(2)
F19 Pt1 C5 162.5(2)
C2 Pt1 C5 82.6(3)
C1 Pt1 C5 92.1(3)
C6 Pt1 C5 38.9(3)
F1 Pt1 C5 94.8(2)
F19 Pt2 F7 82.9(2)
F19 Pt2 C14 89.0(2)
F7 Pt2 C14 161.2(3)
F19 Pt2 C13 95.2(2)
F7 Pt2 C13 158.8(3)
C14 Pt2 C13 38.7(3)
F19 Pt2 C9 160.7(2)
F7 Pt2 C9 98.4(3)
C14 Pt2 C9 83.8(3)
C13 Pt2 C9 90.4(3)
F19 Pt2 C10 161.0(2)
F7 Pt2 C10 92.5(3)
C14 Pt2 C10 100.4(3)
C13 Pt2 C10 82.5(3)
C9 Pt2 C10 38.2(3)
F6 Sb1 F3 93.2(2)
F6 Sb1 F2 94.4(2)
F3 Sb1 F2 89.5(2)
F6 Sb1 F5 92.8(2)
F3 Sb1 F5 173.9(2)
F2 Sb1 F5 89.7(2)
F6 Sb1 F4 92.8(2)
F3 Sb1 F4 90.2(2)
F2 Sb1 F4 172.8(2)
F5 Sb1 F4 89.9(2)
F6 Sb1 F1 179.1(2)
F3 Sb1 F1 86.80(18)
F2 Sb1 F1 86.54(19)
F5 Sb1 F1 87.16(18)
F4 Sb1 F1 86.27(18)
F9 Sb2 F8 173.1(4)
F9 Sb2 F15 94.4(5)
F8 Sb2 F15 92.5(5)
F9 Sb2 F11 90.5(3)
F8 Sb2 F11 90.0(3)
F15 Sb2 F11 90.6(4)
F9 Sb2 F10 89.3(3)
F8 Sb2 F10 89.6(3)
F15 Sb2 F10 94.3(4)
F11 Sb2 F10 175.1(3)
F9 Sb2 F7 85.5(3)
F8 Sb2 F7 87.6(4)
F15 Sb2 F7 179.7(4)
F11 Sb2 F7 89.7(3)
F10 Sb2 F7 85.4(3)
F18 Sb3 F14 94.6(5)
F18 Sb3 F17 91.6(5)
F14 Sb3 F17 173.7(4)
F18 Sb3 F16 176.0(5)
F14 Sb3 F16 89.4(4)
F17 Sb3 F16 84.4(4)
F18 Sb3 F12 88.5(3)
F14 Sb3 F12 90.3(2)
F17 Sb3 F12 89.2(3)
F16 Sb3 F12 90.9(3)
F18 Sb3 F13 91.3(3)
F14 Sb3 F13 89.0(2)
F17 Sb3 F13 91.5(3)
F16 Sb3 F13 89.3(2)
F12 Sb3 F13 179.3(2)

loop_
_geom_bond_atom_site_label_1
_geom_bond_atom_site_label_2
_geom_bond_distance
C1 C2 1.404(10)
C1 C8 1.527(10)
C1 Pt1 2.128(7)
C1 H1 0.9800
C2 C3 1.530(11)
C2 Pt1 2.121(6)
C2 H2 0.9800
C3 C4 1.541(11)
C3 H3A 0.9700
C3 H3B 0.9700
C4 C5 1.537(10)
C4 H4A 0.9700
C4 H4B 0.9700
C5 C6 1.428(11)
C5 Pt1 2.155(6)
C5 H5 0.9800
C6 C7 1.532(11)
C6 Pt1 2.130(6)
C6 H6 0.9800
C7 C8 1.540(11)
C7 H7A 0.9700
C7 H7B 0.9700
C8 H8A 0.9700
C8 H8B 0.9700
C9 C10 1.406(10)
C9 C16 1.543(11)
C9 Pt2 2.148(6)
C9 H9 0.9800
C10 C11 1.505(10)
C10 Pt2 2.150(6)
C10 H10 0.9800
C11 C12 1.546(12)
C11 H11A 0.9700
C11 H11B 0.9700
C12 C13 1.534(11)
C12 H12A 0.9700
C12 H12B 0.9700
C13 C14 1.419(10)
C13 Pt2 2.146(7)
C13 H13 0.9800
C14 C15 1.523(10)
C14 Pt2 2.141(7)
C14 H14 0.9800
C15 C16 1.551(12)
C15 H15A 0.9700
C15 H15B 0.9700
C16 H16A 0.9700
C16 H16B 0.9700
F1 Sb1 1.980(4)
F1 Pt1 2.142(4)
F2 Sb1 1.876(4)
F3 Sb1 1.874(4)
F4 Sb1 1.885(4)
F5 Sb1 1.880(4)
F6 Sb1 1.873(4)
F7 Sb2 1.946(5)
F7 Pt2 2.132(5)
F8 Sb2 1.854(5)
F9 Sb2 1.837(5)
F10 Sb2 1.876(5)
F11 Sb2 1.856(5)
F12 Sb3 1.909(5)
F13 Sb3 1.923(5)
F14 Sb3 1.833(5)
F15 Sb2 1.855(6)
F16 Sb3 1.898(6)
F17 Sb3 1.883(6)
F18 Sb3 1.823(7)
F19 Pt2 2.065(4)
F19 Pt1 2.085(4)
F221 F222 0.87(3)
